data_7242159
loop_
_publ_author_name
'Li, Changan'
'Campillo-Alvarado, Gonzalo'
'Swenson, Dale C.'
'MacGillivray, Leonard R.'

_publ_section_title
;
 Photoreactive salt cocrystal: N+--H&#x22EF;N hydrogen bond and cation--\p
 interactions support a cascade-like photodimerization of a 4-stilbazole
;
_journal_issue 5
_journal_name_full CrystEngComm
_journal_page_first 1071
_journal_page_last 1074
_journal_paper_doi 10.1039/D0CE01885F
_journal_volume 23
_journal_year 2021
_chemical_formula_moiety 'F6 P, C13 H12 N, C13 H11 N'
_chemical_formula_sum 'C26 H23 F6 N2 P'
_chemical_formula_weight 508.43
_chemical_name_systematic 'trans-4-stilbazole hexafluorophosphate'
_chemical_properties_physical Light-sensitive
_space_group_crystal_system triclinic
_space_group_IT_number 2
_space_group_name_Hall '-P 1'
_space_group_name_H-M_alt 'P -1'
_atom_sites_solution_hydrogens mixed
_atom_sites_solution_primary dual
_audit_creation_date 2020-12-28
_audit_creation_method
;
Olex2 1.2
(compiled 2018.05.29 svn.r3508 for OlexSys, GUI svn.r5506)
;
_audit_update_record
;
2020-12-29 deposited with the CCDC.	2021-01-21 downloaded from the CCDC.
;
_cell_angle_alpha 84.721(5)
_cell_angle_beta 76.416(5)
_cell_angle_gamma 70.095(2)
_cell_formula_units_Z 2
_cell_length_a 10.6906(11)
_cell_length_b 11.0302(11)
_cell_length_c 11.0850(11)
_cell_measurement_reflns_used 3554
_cell_measurement_temperature 125(2)
_cell_measurement_theta_max 23.84
_cell_measurement_theta_min 2.34
_cell_volume 1194.6(2)
_computing_molecular_graphics 'Olex2 (Dolomanov et al., 2009)'
_computing_publication_material 'Olex2 (Dolomanov et al., 2009)'
_computing_structure_refinement 'ShelXL (Sheldrick, 2015)'
_computing_structure_solution 'ShelXT (Sheldrick, 2015)'
_diffrn_ambient_temperature 125.15
_diffrn_measured_fraction_theta_full 0.999
_diffrn_measured_fraction_theta_max 0.988
_diffrn_measurement_device_type 'Bruker Nonius APEX II Kappa'
_diffrn_radiation_type MoK\a
_diffrn_radiation_wavelength 0.71073
_diffrn_reflns_av_R_equivalents 0.0335
_diffrn_reflns_av_unetI/netI 0.0414
_diffrn_reflns_Laue_measured_fraction_full 0.999
_diffrn_reflns_Laue_measured_fraction_max 0.988
_diffrn_reflns_limit_h_max 13
_diffrn_reflns_limit_h_min -13
_diffrn_reflns_limit_k_max 13
_diffrn_reflns_limit_k_min -13
_diffrn_reflns_limit_l_max 13
_diffrn_reflns_limit_l_min -13
_diffrn_reflns_number 15560
_diffrn_reflns_point_group_measured_fraction_full 0.999
_diffrn_reflns_point_group_measured_fraction_max 0.988
_diffrn_reflns_theta_full 25.242
_diffrn_reflns_theta_max 26.479
_diffrn_reflns_theta_min 1.890
_exptl_absorpt_coefficient_mu 0.179
_exptl_absorpt_correction_T_max 0.7454
_exptl_absorpt_correction_T_min 0.7007
_exptl_absorpt_correction_type multi-scan
_exptl_absorpt_process_details
;
SADABS-2014/5 (Bruker,2014/5) was used for absorption correction.
wR2(int) was 0.0503 before and 0.0454 after correction.
The Ratio of minimum to maximum transmission is 0.9400.
The \l/2 correction factor is 0.00150.
;
_exptl_crystal_colour colourless
_exptl_crystal_density_diffrn 1.414
_exptl_crystal_description prism
_exptl_crystal_F_000 524
_exptl_crystal_size_max 0.38
_exptl_crystal_size_mid 0.38
_exptl_crystal_size_min 0.24
_refine_diff_density_max 0.515
_refine_diff_density_min -0.297
_refine_diff_density_rms 0.049
_refine_ls_extinction_method none
_refine_ls_goodness_of_fit_ref 1.021
_refine_ls_hydrogen_treatment mixed
_refine_ls_matrix_type full
_refine_ls_number_parameters 327
_refine_ls_number_reflns 4886
_refine_ls_number_restraints 5
_refine_ls_restrained_S_all 1.023
_refine_ls_R_factor_all 0.0704
_refine_ls_R_factor_gt 0.0488
_refine_ls_shift/su_max 0.000
_refine_ls_shift/su_mean 0.000
_refine_ls_structure_factor_coef Fsqd
_refine_ls_weighting_details 'w=1/[\s^2^(Fo^2^)+(0.0441P)^2^+0.7915P] where P=(Fo^2^+2Fc^2^)/3'
_refine_ls_weighting_scheme calc
_refine_ls_wR_factor_gt 0.1089
_refine_ls_wR_factor_ref 0.1230
_reflns_Friedel_coverage 0.000
_reflns_number_gt 3635
_reflns_number_total 4886
_reflns_threshold_expression 'I > 2\s(I)'
_cod_data_source_file d0ce01885f2.cif
_cod_data_source_block mcg1930_CCDC1
_cod_depositor_comments 'Adding full bibliography for 7242157--7242159.cif.'
_cod_database_code 7242159
_shelx_shelxl_version_number 2018/3
_shelx_space_group_comment
;
The symmetry employed for this shelxl refinement is uniquely defined
by the following loop, which should always be used as a source of
symmetry information in preference to the above space-group names.
They are only intended as comments.
;
_shelx_estimated_absorpt_t_max 0.958
_shelx_estimated_absorpt_t_min 0.935
_olex2_refinement_description
;
1. Fixed Uiso
 At 1.2 times of:
  All C(H) groups
2. Restrained distances
 C21-C20 \\sim C21-C20A
 with sigma of 0.02
 C16-C19 \\sim C16-C19A
 with sigma of 0.02
 C20-C19 \\sim C20A-C19A
 with sigma of 0.02
 C21-C19 \\sim C21-C19A
 with sigma of 0.04
 C16-C20 \\sim C16-C20A
 with sigma of 0.04
3. Uiso/Uaniso restraints and constraints
Uanis(C20A) = Uanis(C20)
Uanis(C19) = Uanis(C19A)
4. Others
 Sof(C19A)=Sof(H19A)=Sof(C20A)=Sof(H20A)=1-FVAR(1)
 Sof(C20)=Sof(H20)=Sof(C19)=Sof(H19)=FVAR(1)
5.a Aromatic/amide H refined with riding coordinates:
 C3(H3), C10(H10), C8(H8), C11(H11), C7(H7), C13(H13), C5(H5), C2(H2),
 C12(H12), C1(H1A), C24(H24), C18(H18), C6(H6), C14(H14), C17(H17), C23(H23),
 C15(H15), C22(H22), C25(H25), C26(H26), C20(H20), C19(H19), C19A(H19A),
 C20A(H20A)
;
_olex2_submission_special_instructions 'No special instructions were received'

loop_
_space_group_symop_operation_xyz
'x, y, z'
'-x, -y, -z'

loop_
_atom_site_label
_atom_site_type_symbol
_atom_site_fract_x
_atom_site_fract_y
_atom_site_fract_z
_atom_site_U_iso_or_equiv
_atom_site_adp_type
_atom_site_occupancy
_atom_site_site_symmetry_order
_atom_site_calc_flag
_atom_site_refinement_flags_posn
_atom_site_refinement_flags_adp
_atom_site_refinement_flags_occupancy
_atom_site_disorder_assembly
_atom_site_disorder_group
P001 P 0.71426(6) 0.65009(5) 0.72141(5) 0.02990(16) Uani 1 1 d . . . . .
F002 F 0.72207(14) 0.59716(12) 0.58984(12) 0.0432(4) Uani 1 1 d . . . . .
F003 F 0.59978(14) 0.77905(13) 0.69545(13) 0.0508(4) Uani 1 1 d . . . . .
F004 F 0.70544(16) 0.70272(15) 0.85346(13) 0.0545(4) Uani 1 1 d . . . . .
F005 F 0.83201(16) 0.52059(15) 0.74530(14) 0.0593(4) Uani 1 1 d . . . . .
F006 F 0.60403(16) 0.58441(16) 0.78467(14) 0.0623(5) Uani 1 1 d . . . . .
F007 F 0.82759(15) 0.71390(16) 0.65830(15) 0.0614(4) Uani 1 1 d . . . . .
N1 N 0.36718(19) 0.45228(17) 0.73543(17) 0.0319(4) Uani 1 1 d . . . . .
N2 N 0.60420(18) 0.32164(18) 0.58383(17) 0.0342(4) Uani 1 1 d . . . . .
C4 C -0.1480(2) 0.76658(19) 1.1672(2) 0.0300(5) Uani 1 1 d . . . . .
C9 C 0.1240(2) 0.58871(19) 0.88850(19) 0.0276(5) Uani 1 1 d . . . . .
C3 C -0.2541(2) 0.8605(2) 1.1238(2) 0.0318(5) Uani 1 1 d . . . . .
H3 H -0.250460 0.870758 1.037177 0.038 Uiso 1 1 calc R . . . .
C10 C 0.1349(2) 0.5751(2) 0.7628(2) 0.0297(5) Uani 1 1 d . . . . .
H10 H 0.057287 0.613687 0.727704 0.036 Uiso 1 1 calc R . . . .
C8 C -0.0055(2) 0.6687(2) 0.9649(2) 0.0299(5) Uani 1 1 d . . . . .
H8 H -0.078241 0.712425 0.924877 0.036 Uiso 1 1 calc R . . . .
C11 C 0.2558(2) 0.5072(2) 0.6893(2) 0.0312(5) Uani 1 1 d . . . . .
H11 H 0.261076 0.498637 0.603585 0.037 Uiso 1 1 calc R . . . .
C7 C -0.0268(2) 0.6834(2) 1.0862(2) 0.0317(5) Uani 1 1 d . . . . .
H7 H 0.045381 0.633878 1.124797 0.038 Uiso 1 1 calc R . . . .
C13 C 0.2411(2) 0.5275(2) 0.9347(2) 0.0345(5) Uani 1 1 d . . . . .
H13 H 0.237975 0.532091 1.020600 0.041 Uiso 1 1 calc R . . . .
C5 C -0.1570(3) 0.7554(2) 1.2954(2) 0.0385(6) Uani 1 1 d . . . . .
H5 H -0.085483 0.693401 1.327197 0.046 Uiso 1 1 calc R . . . .
C2 C -0.3642(2) 0.9387(2) 1.2063(2) 0.0383(6) Uani 1 1 d . . . . .
H2 H -0.435127 1.003140 1.175836 0.046 Uiso 1 1 calc R . . . .
C12 C 0.3604(2) 0.4610(2) 0.8570(2) 0.0374(5) Uani 1 1 d . . . . .
H12 H 0.439600 0.420348 0.889510 0.045 Uiso 1 1 calc R . . . .
C1 C -0.3716(3) 0.9238(2) 1.3318(2) 0.0431(6) Uani 1 1 d . . . . .
H1A H -0.448558 0.976449 1.388020 0.052 Uiso 1 1 calc R . . . .
C24 C 1.3571(2) -0.1875(2) 0.0111(2) 0.0424(6) Uani 1 1 d . . . . .
H24 H 1.428746 -0.241917 -0.048217 0.051 Uiso 1 1 calc R . . . .
C18 C 0.7321(2) 0.2955(2) 0.5970(2) 0.0402(6) Uani 1 1 d . . . . .
H18 H 0.747207 0.331006 0.664979 0.048 Uiso 1 1 calc R . . . .
C6 C -0.2683(3) 0.8332(2) 1.3761(2) 0.0449(6) Uani 1 1 d . . . . .
H6 H -0.273266 0.823956 1.463039 0.054 Uiso 1 1 calc R . . . .
C14 C 0.5878(2) 0.2711(2) 0.4866(2) 0.0405(6) Uani 1 1 d . . . . .
H14 H 0.497662 0.289224 0.475555 0.049 Uiso 1 1 calc R . . . .
C21 C 1.1484(3) -0.0314(2) 0.1884(2) 0.0471(7) Uani 1 1 d D . . . .
C16 C 0.8238(3) 0.1653(2) 0.4134(3) 0.0541(8) Uani 1 1 d D . . . .
C17 C 0.8431(2) 0.2180(3) 0.5143(3) 0.0540(8) Uani 1 1 d . . . . .
H17 H 0.932598 0.200708 0.526518 0.065 Uiso 1 1 calc R . . . .
C23 C 1.2245(3) -0.1653(2) 0.0072(3) 0.0485(7) Uani 1 1 d . . . . .
H23 H 1.203503 -0.202214 -0.056425 0.058 Uiso 1 1 calc R . . . .
C15 C 0.6926(3) 0.1949(2) 0.4021(2) 0.0510(7) Uani 1 1 d . . . . .
H15 H 0.674084 0.161996 0.334484 0.061 Uiso 1 1 calc R . . . .
C22 C 1.1206(3) -0.0887(2) 0.0961(3) 0.0537(7) Uani 1 1 d . . . . .
H22 H 1.028563 -0.075171 0.093827 0.064 Uiso 1 1 calc R . . . .
C25 C 1.3861(3) -0.1315(3) 0.1006(3) 0.0528(7) Uani 1 1 d . . . . .
H25 H 1.478452 -0.146581 0.102867 0.063 Uiso 1 1 calc R . . . .
C26 C 1.2834(3) -0.0530(3) 0.1879(3) 0.0551(7) Uani 1 1 d . . . . .
H26 H 1.305873 -0.013280 0.248528 0.066 Uiso 1 1 calc R . . . .
C20 C 1.0534(3) 0.0547(3) 0.2911(3) 0.0300(7) Uani 0.671(3) 1 d D . P A 1
H20 H 1.089069 0.092219 0.342995 0.036 Uiso 0.671(3) 1 calc R . P A 1
C19 C 0.9214(3) 0.0791(3) 0.3107(3) 0.0310(7) Uani 0.671(3) 1 d D . P A 1
H19 H 0.886499 0.041154 0.258408 0.037 Uiso 0.671(3) 1 calc R . P A 1
C19A C 0.9787(7) 0.0990(6) 0.3596(6) 0.0310(7) Uani 0.329(3) 1 d D . P A 2
H19A H 1.049541 0.102550 0.395839 0.037 Uiso 0.329(3) 1 calc R . P A 2
C20A C 0.9981(7) 0.0370(6) 0.2564(7) 0.0300(7) Uani 0.329(3) 1 d D . P A 2
H20A H 0.923580 0.034267 0.225161 0.036 Uiso 0.329(3) 1 calc R . P A 2
H1 H 0.455(3) 0.415(3) 0.680(3) 0.063(9) Uiso 1 1 d . . . . .

loop_
_atom_site_aniso_label
_atom_site_aniso_U_11
_atom_site_aniso_U_22
_atom_site_aniso_U_33
_atom_site_aniso_U_23
_atom_site_aniso_U_13
_atom_site_aniso_U_12
P001 0.0301(3) 0.0303(3) 0.0287(3) -0.0005(2) -0.0108(2) -0.0062(2)
F002 0.0543(9) 0.0371(7) 0.0326(7) -0.0085(6) -0.0143(6) -0.0027(7)
F003 0.0501(9) 0.0390(8) 0.0518(9) -0.0138(7) -0.0246(7) 0.0123(7)
F004 0.0721(11) 0.0569(9) 0.0392(8) -0.0078(7) -0.0260(8) -0.0159(8)
F005 0.0546(10) 0.0524(9) 0.0545(9) 0.0075(7) -0.0233(8) 0.0086(8)
F006 0.0613(10) 0.0741(11) 0.0579(10) -0.0079(8) 0.0061(8) -0.0413(9)
F007 0.0491(9) 0.0721(11) 0.0720(11) 0.0088(9) -0.0144(8) -0.0329(9)
N1 0.0284(10) 0.0268(10) 0.0320(10) -0.0034(8) -0.0002(8) -0.0020(8)
N2 0.0289(10) 0.0321(10) 0.0365(11) -0.0056(8) -0.0058(8) -0.0030(8)
C4 0.0275(11) 0.0233(10) 0.0364(12) 0.0000(9) 0.0023(9) -0.0110(9)
C9 0.0294(11) 0.0230(10) 0.0304(11) 0.0000(8) -0.0029(9) -0.0114(9)
C3 0.0314(12) 0.0304(11) 0.0303(12) -0.0010(9) -0.0005(9) -0.0098(10)
C10 0.0283(11) 0.0272(11) 0.0338(12) -0.0011(9) -0.0077(9) -0.0085(9)
C8 0.0263(11) 0.0279(11) 0.0347(12) 0.0013(9) -0.0052(9) -0.0093(9)
C11 0.0358(12) 0.0276(11) 0.0279(11) -0.0024(9) -0.0072(9) -0.0066(10)
C7 0.0305(12) 0.0259(11) 0.0358(12) 0.0026(9) -0.0038(10) -0.0086(9)
C13 0.0407(13) 0.0347(12) 0.0240(11) -0.0009(9) -0.0053(10) -0.0084(10)
C5 0.0463(14) 0.0299(12) 0.0380(13) 0.0064(10) -0.0081(11) -0.0135(11)
C2 0.0329(12) 0.0312(12) 0.0433(14) -0.0059(10) 0.0019(10) -0.0063(10)
C12 0.0371(13) 0.0332(12) 0.0383(13) 0.0036(10) -0.0148(10) -0.0036(10)
C1 0.0469(15) 0.0321(13) 0.0405(14) -0.0080(11) 0.0112(11) -0.0124(11)
C24 0.0352(13) 0.0322(13) 0.0488(15) -0.0062(11) 0.0046(11) -0.0049(11)
C18 0.0414(14) 0.0346(13) 0.0477(15) 0.0052(11) -0.0196(12) -0.0115(11)
C6 0.0635(17) 0.0404(14) 0.0283(12) -0.0033(10) 0.0032(12) -0.0220(13)
C14 0.0368(13) 0.0466(14) 0.0422(14) -0.0083(11) -0.0051(11) -0.0195(12)
C21 0.0524(16) 0.0242(12) 0.0452(15) 0.0037(10) 0.0099(12) -0.0025(11)
C16 0.0602(19) 0.0236(12) 0.0519(17) 0.0023(11) 0.0196(14) -0.0022(12)
C17 0.0220(12) 0.0446(15) 0.081(2) 0.0309(15) -0.0085(13) -0.0026(11)
C23 0.0480(15) 0.0378(14) 0.0631(18) -0.0106(12) -0.0075(13) -0.0189(12)
C15 0.0669(19) 0.0392(14) 0.0443(15) -0.0134(12) 0.0084(13) -0.0245(14)
C22 0.0271(13) 0.0385(14) 0.089(2) 0.0006(14) 0.0022(13) -0.0131(11)
C25 0.0364(14) 0.0488(16) 0.0691(19) -0.0043(14) -0.0180(13) -0.0037(12)
C26 0.068(2) 0.0439(15) 0.0465(16) -0.0060(12) -0.0201(14) -0.0028(14)
C20 0.0299(19) 0.0269(15) 0.0332(18) -0.0030(13) -0.0095(13) -0.0071(13)
C19 0.0287(18) 0.0263(15) 0.0373(19) -0.0037(13) -0.0057(13) -0.0082(13)
C19A 0.0287(18) 0.0263(15) 0.0373(19) -0.0037(13) -0.0057(13) -0.0082(13)
C20A 0.0299(19) 0.0269(15) 0.0332(18) -0.0030(13) -0.0095(13) -0.0071(13)

loop_
_atom_type_symbol
_atom_type_description
_atom_type_scat_dispersion_real
_atom_type_scat_dispersion_imag
_atom_type_scat_source
C C 0.0033 0.0016 'International Tables Vol C Tables 4.2.6.8 and 6.1.1.4'
H H 0.0000 0.0000 'International Tables Vol C Tables 4.2.6.8 and 6.1.1.4'
F F 0.0171 0.0103 'International Tables Vol C Tables 4.2.6.8 and 6.1.1.4'
N N 0.0061 0.0033 'International Tables Vol C Tables 4.2.6.8 and 6.1.1.4'
P P 0.1023 0.0942 'International Tables Vol C Tables 4.2.6.8 and 6.1.1.4'

loop_
_geom_angle_atom_site_label_1
_geom_angle_atom_site_label_2
_geom_angle_atom_site_label_3
_geom_angle
_geom_angle_site_symmetry_1
_geom_angle_site_symmetry_3
_geom_angle_publ_flag
F002 P001 F004 179.56(9) . . ?
F002 P001 F005 89.70(8) . . ?
F002 P001 F007 89.91(9) . . ?
F003 P001 F002 89.80(7) . . ?
F003 P001 F004 90.13(8) . . ?
F003 P001 F005 178.83(10) . . ?
F003 P001 F007 89.50(9) . . ?
F004 P001 F005 90.38(8) . . ?
F004 P001 F007 90.53(9) . . ?
F006 P001 F002 90.17(8) . . ?
F006 P001 F003 91.60(9) . . ?
F006 P001 F004 89.40(9) . . ?
F006 P001 F005 89.46(10) . . ?
F006 P001 F007 178.90(10) . . ?
F007 P001 F005 89.45(9) . . ?
C11 N1 C12 119.98(19) . . ?
C11 N1 H1 120.2(16) . . ?
C12 N1 H1 119.5(16) . . ?
C14 N2 C18 117.1(2) . . ?
C3 C4 C7 123.7(2) . . ?
C3 C4 C5 117.89(19) . . ?
C5 C4 C7 118.4(2) . . ?
C10 C9 C8 119.88(19) . . ?
C10 C9 C13 116.76(19) . . ?
C13 C9 C8 123.32(19) . . ?
C4 C3 H3 119.8 . . ?
C2 C3 C4 120.5(2) . . ?
C2 C3 H3 119.8 . . ?
C9 C10 H10 119.6 . . ?
C11 C10 C9 120.7(2) . . ?
C11 C10 H10 119.6 . . ?
C9 C8 H8 118.0 . . ?
C7 C8 C9 124.1(2) . . ?
C7 C8 H8 118.0 . . ?
N1 C11 C10 121.2(2) . . ?
N1 C11 H11 119.4 . . ?
C10 C11 H11 119.4 . . ?
C4 C7 H7 116.2 . . ?
C8 C7 C4 127.6(2) . . ?
C8 C7 H7 116.2 . . ?
C9 C13 H13 119.8 . . ?
C12 C13 C9 120.3(2) . . ?
C12 C13 H13 119.8 . . ?
C4 C5 H5 119.6 . . ?
C6 C5 C4 120.8(2) . . ?
C6 C5 H5 119.6 . . ?
C3 C2 H2 119.8 . . ?
C1 C2 C3 120.4(2) . . ?
C1 C2 H2 119.8 . . ?
N1 C12 C13 120.9(2) . . ?
N1 C12 H12 119.5 . . ?
C13 C12 H12 119.5 . . ?
C2 C1 H1A 119.9 . . ?
C6 C1 C2 120.1(2) . . ?
C6 C1 H1A 119.9 . . ?
C23 C24 H24 120.2 . . ?
C25 C24 H24 120.2 . . ?
C25 C24 C23 119.6(2) . . ?
N2 C18 H18 119.1 . . ?
N2 C18 C17 121.9(2) . . ?
C17 C18 H18 119.1 . . ?
C5 C6 H6 119.8 . . ?
C1 C6 C5 120.4(2) . . ?
C1 C6 H6 119.8 . . ?
N2 C14 H14 118.1 . . ?
N2 C14 C15 123.7(2) . . ?
C15 C14 H14 118.1 . . ?
C22 C21 C20 130.1(3) . . ?
C22 C21 C20A 97.5(3) . . ?
C26 C21 C22 117.4(2) . . ?
C26 C21 C20 112.5(3) . . ?
C26 C21 C20A 145.0(4) . . ?
C17 C16 C19 132.4(3) . . ?
C17 C16 C19A 94.6(3) . . ?
C15 C16 C17 116.3(2) . . ?
C15 C16 C19 111.3(3) . . ?
C15 C16 C19A 149.0(4) . . ?
C18 C17 C16 120.2(2) . . ?
C18 C17 H17 119.9 . . ?
C16 C17 H17 119.9 . . ?
C24 C23 H23 120.1 . . ?
C24 C23 C22 119.8(3) . . ?
C22 C23 H23 120.1 . . ?
C14 C15 C16 120.8(3) . . ?
C14 C15 H15 119.6 . . ?
C16 C15 H15 119.6 . . ?
C21 C22 H22 119.3 . . ?
C23 C22 C21 121.3(2) . . ?
C23 C22 H22 119.3 . . ?
C24 C25 H25 119.5 . . ?
C24 C25 C26 121.0(3) . . ?
C26 C25 H25 119.5 . . ?
C21 C26 H26 119.6 . . ?
C25 C26 C21 120.8(3) . . ?
C25 C26 H26 119.6 . . ?
C21 C20 H20 119.6 . . ?
C19 C20 C21 120.9(3) . . ?
C19 C20 H20 119.6 . . ?
C16 C19 H19 119.1 . . ?
C20 C19 C16 121.9(3) . . ?
C20 C19 H19 119.1 . . ?
C16 C19A H19A 124.7 . . ?
C20A C19A C16 110.7(6) . . ?
C20A C19A H19A 124.7 . . ?
C21 C20A H20A 121.4 . . ?
C19A C20A C21 117.1(6) . . ?
C19A C20A H20A 121.4 . . ?

loop_
_geom_bond_atom_site_label_1
_geom_bond_atom_site_label_2
_geom_bond_distance
_geom_bond_site_symmetry_2
_geom_bond_publ_flag
P001 F002 1.5941(13) . ?
P001 F003 1.5839(14) . ?
P001 F004 1.5946(14) . ?
P001 F005 1.5993(15) . ?
P001 F006 1.5827(16) . ?
P001 F007 1.5951(16) . ?
N1 C11 1.335(3) . ?
N1 C12 1.343(3) . ?
N1 H1 0.97(3) . ?
N2 C18 1.338(3) . ?
N2 C14 1.330(3) . ?
C4 C3 1.398(3) . ?
C4 C7 1.457(3) . ?
C4 C5 1.399(3) . ?
C9 C10 1.388(3) . ?
C9 C8 1.472(3) . ?
C9 C13 1.396(3) . ?
C3 H3 0.9500 . ?
C3 C2 1.383(3) . ?
C10 H10 0.9500 . ?
C10 C11 1.362(3) . ?
C8 H8 0.9500 . ?
C8 C7 1.325(3) . ?
C11 H11 0.9500 . ?
C7 H7 0.9500 . ?
C13 H13 0.9500 . ?
C13 C12 1.367(3) . ?
C5 H5 0.9500 . ?
C5 C6 1.378(3) . ?
C2 H2 0.9500 . ?
C2 C1 1.373(3) . ?
C12 H12 0.9500 . ?
C1 H1A 0.9500 . ?
C1 C6 1.369(4) . ?
C24 H24 0.9500 . ?
C24 C23 1.364(3) . ?
C24 C25 1.360(4) . ?
C18 H18 0.9500 . ?
C18 C17 1.386(4) . ?
C6 H6 0.9500 . ?
C14 H14 0.9500 . ?
C14 C15 1.360(3) . ?
C21 C22 1.387(4) . ?
C21 C26 1.379(4) . ?
C21 C20 1.492(4) . ?
C21 C20A 1.558(7) . ?
C16 C17 1.394(4) . ?
C16 C15 1.360(4) . ?
C16 C19 1.502(4) . ?
C16 C19A 1.557(7) . ?
C17 H17 0.9500 . ?
C23 H23 0.9500 . ?
C23 C22 1.385(4) . ?
C15 H15 0.9500 . ?
C22 H22 0.9500 . ?
C25 H25 0.9500 . ?
C25 C26 1.379(4) . ?
C26 H26 0.9500 . ?
C20 H20 0.9500 . ?
C20 C19 1.311(5) . ?
C19 H19 0.9500 . ?
C19A H19A 0.9500 . ?
C19A C20A 1.326(9) . ?
C20A H20A 0.9500 . ?
